data_2107190
loop_
_publ_author_name
'Tanisaki, S.'
'Mashiyama, H.'
'Shiroishi, Y.'
'Hasebe, K.'
'Sawada, S.'

_publ_section_title
;
 Room-temperature phase of lithium rubidium sulphate
;
_journal_name_full 'Acta Crystallographica B (24,1968-38,1982)'
_journal_page_first 3084
_journal_page_last 3085
_journal_volume 36
_journal_year 1980
_chemical_formula_sum 'Li O4 Rb S'
_chemical_name_systematic 'Li Rb (S O4)'
_space_group_IT_number 14
_symmetry_space_group_name_Hall '-P 2n'
_symmetry_space_group_name_H-M 'P 1 1 21/n'
_cell_angle_alpha 90
_cell_angle_beta 90
_cell_angle_gamma 90.09
_cell_formula_units_Z 4
_cell_length_a 5.288
_cell_length_b 9.105
_cell_length_c 8.731
_cell_volume 420.373
_citation_journal_id_ASTM ACBCAR
_cod_data_source_file Tanisaki_ACBCAR_1980_1257.cif
_cod_data_source_block Li1O4Rb1S1
_cod_original_sg_symbol_Hall '-P 2ybc (z,x-z,y)'
_cod_original_formula_sum 'Li1 O4 Rb1 S1'
_cod_database_code 2107190

loop_
_symmetry_equiv_pos_as_xyz
x,y,z
-x+1/2,-y+1/2,z+1/2
-x,-y,-z
x-1/2,y-1/2,-z-1/2

loop_
_atom_site_label
_atom_site_type_symbol
_atom_site_fract_x
_atom_site_fract_y
_atom_site_fract_z
_atom_site_occupancy
_atom_site_U_iso_or_equiv
Rb1 Rb+1 0.7355 0.2225 0.5043 1 0.0
O4 O-2 0.0794 -0.0448 0.2477 1 0.0
O3 O-2 0.5035 0.0482 0.2655 1 0.0
S1 S+6 0.2466 0.0778 0.2064 1 0.0
O1 O-2 0.2556 0.0932 0.0408 1 0.0
O2 O-2 0.1491 0.2132 0.2739 1 0.0
Li1 Li+1 0.2434 0.4103 0.3242 1 0.0
